data_2310944
loop_
_publ_author_name
'Sasvari, K.'
'Jeffrey, G.'

_publ_section_title
;
 The crystal structure of magnesium chloride dodecahydrate, Mg Cl2 (H2
 O)12
;
_journal_name_full 'Acta Crystallographica (1,1948-23,1967)'
_journal_page_first 875
_journal_page_last 881
_journal_volume 20
_journal_year 1966
_chemical_formula_sum 'Cl2 H24 Mg O12'
_chemical_name_systematic 'Mg Cl2 (H2 O)12'
_space_group_IT_number 14
_symmetry_space_group_name_Hall '-P 2ybc'
_symmetry_space_group_name_H-M 'P 1 21/c 1'
_cell_angle_alpha 90
_cell_angle_beta 129.6
_cell_angle_gamma 90
_cell_formula_units_Z 2
_cell_length_a 8.59
_cell_length_b 14.4
_cell_length_c 8.75
_cell_volume 833.957
_citation_journal_id_ASTM ACCRA9
_cod_data_source_file Sasvari_ACCRA9_1966_1031.cif
_cod_data_source_block H24Cl2Mg1O12
_cod_original_cell_volume 833.9572
_cod_original_formula_sum 'H24 Cl2 Mg1 O12'
_cod_database_code 2310944

loop_
_symmetry_equiv_pos_as_xyz
x,y,z
-x,y+1/2,-z+1/2
-x,-y,-z
x,-y-1/2,z-1/2

loop_
_atom_site_label
_atom_site_type_symbol
_atom_site_fract_x
_atom_site_fract_y
_atom_site_fract_z
_atom_site_occupancy
_atom_site_U_iso_or_equiv
_atom_site_attached_hydrogens
O1 O-2 0.239 0.0493 0.0225 1 0.0 2
Mg1 Mg+2 0 0 0 1 0.0 0
O3 O-2 0.206 -0.0565 0.2798 1 0.0 2
Cl1 Cl-1 0.2628 0.31 0.2505 1 0.0 0
O6 O-2 0.1475 -0.3482 0.1812 1 0.0 2
O5 O-2 0.3518 -0.4889 0.1626 1 0.0 2
O4 O-2 0.4357 -0.2104 0.3427 1 0.0 2
O2 O-2 -0.0082 0.1222 0.1175 1 0.0 2
